data_7108176
loop_
_publ_author_name
'Volodymyr Bon'
'Volodymyr Senkovskyy'
'Irena Senkovska'
'Stefan Kaskel'

_publ_section_title
;
 Zr(IV) and Hf(IV) Metal-Organic Frameworks with reo-topology
;
_journal_name_full Chem.Commun.
_journal_page_first 8407
_journal_paper_doi 10.1039/c2cc34246d
_journal_volume 48
_journal_year 2012
_chemical_formula_moiety
;
Hf6O6(OH)2(C10H2O4S3)4(C6H5COO)2(C3H7NO)18(H2O)
;
_chemical_formula_sum 'C108 H148 Hf6 N18 O47 S12'
_chemical_formula_weight 3906.10
_chemical_name_common DUT-51(Hf)
_chemical_name_systematic
;
?
;
_space_group_IT_number 225
_symmetry_cell_setting cubic
_symmetry_space_group_name_Hall '-F 4 2 3'
_symmetry_space_group_name_H-M 'F m -3 m'
_atom_sites_solution_hydrogens geom
_atom_sites_solution_primary direct
_atom_sites_solution_secondary difmap
_audit_creation_method SHELXL-97
_cell_angle_alpha 90.00
_cell_angle_beta 90.00
_cell_angle_gamma 90.00
_cell_formula_units_Z 24
_cell_length_a 49.840(6)
_cell_length_b 49.840(6)
_cell_length_c 49.840(6)
_cell_measurement_reflns_used 2154
_cell_measurement_temperature 293(2)
_cell_measurement_theta_max 31.52
_cell_measurement_theta_min 2.64
_cell_volume 123804(3)
_computing_cell_refinement mosflm
_computing_data_collection 'marCCD 1994-2002'
_computing_data_reduction scala
_computing_molecular_graphics 'Diamond 3.1'
_computing_publication_material WinGX
_computing_structure_refinement 'SHELXL-97 (Sheldrick, 1997)'
_computing_structure_solution 'SHELXS-97 (Sheldrick, 1997)'
_diffrn_ambient_temperature 293(2)
_diffrn_measured_fraction_theta_full 0.994
_diffrn_measured_fraction_theta_max 0.994
_diffrn_measurement_device_type 'MX-225 CCD'
_diffrn_measurement_method '\D\f scans'
_diffrn_radiation_monochromator 'Si 111'
_diffrn_radiation_probe x-ray
_diffrn_radiation_type synchrotron
_diffrn_radiation_wavelength 0.88561
_diffrn_reflns_av_R_equivalents 0.0178
_diffrn_reflns_av_sigmaI/netI 0.0308
_diffrn_reflns_limit_h_max 36
_diffrn_reflns_limit_h_min 0
_diffrn_reflns_limit_k_max 63
_diffrn_reflns_limit_k_min 2
_diffrn_reflns_limit_l_max 63
_diffrn_reflns_limit_l_min 0
_diffrn_reflns_number 11374
_diffrn_reflns_theta_full 34.13
_diffrn_reflns_theta_max 34.13
_diffrn_reflns_theta_min 3.22
_diffrn_source synchrotron
_diffrn_source_type 'BESSY BL MX-14.2'
_exptl_absorpt_coefficient_mu 3.185
_exptl_absorpt_correction_T_max 0.9105
_exptl_absorpt_correction_T_min 0.9105
_exptl_absorpt_correction_type multi-scan
_exptl_absorpt_process_details Scala
_exptl_crystal_colour colorless
_exptl_crystal_density_diffrn 1.257
_exptl_crystal_density_method 'not measured'
_exptl_crystal_description octahedral
_exptl_crystal_F_000 46128
_exptl_crystal_size_max 0.03
_exptl_crystal_size_mid 0.03
_exptl_crystal_size_min 0.03
_platon_squeeze_details
;
;
_refine_diff_density_max 1.162
_refine_diff_density_min -0.864
_refine_diff_density_rms 0.102
_refine_ls_extinction_method none
_refine_ls_goodness_of_fit_ref 1.100
_refine_ls_hydrogen_treatment constr
_refine_ls_matrix_type full
_refine_ls_number_parameters 113
_refine_ls_number_reflns 6239
_refine_ls_number_restraints 0
_refine_ls_restrained_S_all 1.100
_refine_ls_R_factor_all 0.0365
_refine_ls_R_factor_gt 0.0355
_refine_ls_shift/su_max 0.001
_refine_ls_shift/su_mean 0.000
_refine_ls_structure_factor_coef Fsqd
_refine_ls_weighting_details 'calc w=1/[\s^2^(Fo^2^)+(0.0494P)^2^+1403.3625P] where P=(Fo^2^+2Fc^2^)/3'
_refine_ls_weighting_scheme calc
_refine_ls_wR_factor_gt 0.1034
_refine_ls_wR_factor_ref 0.1046
_reflns_number_gt 5971
_reflns_number_total 6239
_reflns_threshold_expression >2sigma(I)
_cod_data_source_file c2cc34246d.txt
_cod_data_source_block DUT-51(Hf)
_cod_original_cell_volume 123804(26)
_cod_original_sg_symbol_H-M Fm-3m
_cod_database_code 7108176

loop_
_symmetry_equiv_pos_as_xyz
'x, y, z'
'-y, x, z'
'-x, -y, z'
'y, -x, z'
'x, -y, -z'
'y, x, -z'
'-x, y, -z'
'-y, -x, -z'
'z, x, y'
'-x, z, y'
'-z, -x, y'
'x, -z, y'
'z, -x, -y'
'x, z, -y'
'-z, x, -y'
'-x, -z, -y'
'y, z, x'
'-z, -y, -x'
'-z, y, x'
'z, y, -x'
'z, -y, x'
'y, -z, -x'
'-y, -z, x'
'-y, z, -x'
'x, y+1/2, z+1/2'
'-y, x+1/2, z+1/2'
'-x, -y+1/2, z+1/2'
'y, -x+1/2, z+1/2'
'x, -y+1/2, -z+1/2'
'y, x+1/2, -z+1/2'
'-x, y+1/2, -z+1/2'
'-y, -x+1/2, -z+1/2'
'z, x+1/2, y+1/2'
'-x, z+1/2, y+1/2'
'-z, -x+1/2, y+1/2'
'x, -z+1/2, y+1/2'
'z, -x+1/2, -y+1/2'
'x, z+1/2, -y+1/2'
'-z, x+1/2, -y+1/2'
'-x, -z+1/2, -y+1/2'
'y, z+1/2, x+1/2'
'-z, -y+1/2, -x+1/2'
'-z, y+1/2, x+1/2'
'z, y+1/2, -x+1/2'
'z, -y+1/2, x+1/2'
'y, -z+1/2, -x+1/2'
'-y, -z+1/2, x+1/2'
'-y, z+1/2, -x+1/2'
'x+1/2, y, z+1/2'
'-y+1/2, x, z+1/2'
'-x+1/2, -y, z+1/2'
'y+1/2, -x, z+1/2'
'x+1/2, -y, -z+1/2'
'y+1/2, x, -z+1/2'
'-x+1/2, y, -z+1/2'
'-y+1/2, -x, -z+1/2'
'z+1/2, x, y+1/2'
'-x+1/2, z, y+1/2'
'-z+1/2, -x, y+1/2'
'x+1/2, -z, y+1/2'
'z+1/2, -x, -y+1/2'
'x+1/2, z, -y+1/2'
'-z+1/2, x, -y+1/2'
'-x+1/2, -z, -y+1/2'
'y+1/2, z, x+1/2'
'-z+1/2, -y, -x+1/2'
'-z+1/2, y, x+1/2'
'z+1/2, y, -x+1/2'
'z+1/2, -y, x+1/2'
'y+1/2, -z, -x+1/2'
'-y+1/2, -z, x+1/2'
'-y+1/2, z, -x+1/2'
'x+1/2, y+1/2, z'
'-y+1/2, x+1/2, z'
'-x+1/2, -y+1/2, z'
'y+1/2, -x+1/2, z'
'x+1/2, -y+1/2, -z'
'y+1/2, x+1/2, -z'
'-x+1/2, y+1/2, -z'
'-y+1/2, -x+1/2, -z'
'z+1/2, x+1/2, y'
'-x+1/2, z+1/2, y'
'-z+1/2, -x+1/2, y'
'x+1/2, -z+1/2, y'
'z+1/2, -x+1/2, -y'
'x+1/2, z+1/2, -y'
'-z+1/2, x+1/2, -y'
'-x+1/2, -z+1/2, -y'
'y+1/2, z+1/2, x'
'-z+1/2, -y+1/2, -x'
'-z+1/2, y+1/2, x'
'z+1/2, y+1/2, -x'
'z+1/2, -y+1/2, x'
'y+1/2, -z+1/2, -x'
'-y+1/2, -z+1/2, x'
'-y+1/2, z+1/2, -x'
'-x, -y, -z'
'y, -x, -z'
'x, y, -z'
'-y, x, -z'
'-x, y, z'
'-y, -x, z'
'x, -y, z'
'y, x, z'
'-z, -x, -y'
'x, -z, -y'
'z, x, -y'
'-x, z, -y'
'-z, x, y'
'-x, -z, y'
'z, -x, y'
'x, z, y'
'-y, -z, -x'
'z, y, x'
'z, -y, -x'
'-z, -y, x'
'-z, y, -x'
'-y, z, x'
'y, z, -x'
'y, -z, x'
'-x, -y+1/2, -z+1/2'
'y, -x+1/2, -z+1/2'
'x, y+1/2, -z+1/2'
'-y, x+1/2, -z+1/2'
'-x, y+1/2, z+1/2'
'-y, -x+1/2, z+1/2'
'x, -y+1/2, z+1/2'
'y, x+1/2, z+1/2'
'-z, -x+1/2, -y+1/2'
'x, -z+1/2, -y+1/2'
'z, x+1/2, -y+1/2'
'-x, z+1/2, -y+1/2'
'-z, x+1/2, y+1/2'
'-x, -z+1/2, y+1/2'
'z, -x+1/2, y+1/2'
'x, z+1/2, y+1/2'
'-y, -z+1/2, -x+1/2'
'z, y+1/2, x+1/2'
'z, -y+1/2, -x+1/2'
'-z, -y+1/2, x+1/2'
'-z, y+1/2, -x+1/2'
'-y, z+1/2, x+1/2'
'y, z+1/2, -x+1/2'
'y, -z+1/2, x+1/2'
'-x+1/2, -y, -z+1/2'
'y+1/2, -x, -z+1/2'
'x+1/2, y, -z+1/2'
'-y+1/2, x, -z+1/2'
'-x+1/2, y, z+1/2'
'-y+1/2, -x, z+1/2'
'x+1/2, -y, z+1/2'
'y+1/2, x, z+1/2'
'-z+1/2, -x, -y+1/2'
'x+1/2, -z, -y+1/2'
'z+1/2, x, -y+1/2'
'-x+1/2, z, -y+1/2'
'-z+1/2, x, y+1/2'
'-x+1/2, -z, y+1/2'
'z+1/2, -x, y+1/2'
'x+1/2, z, y+1/2'
'-y+1/2, -z, -x+1/2'
'z+1/2, y, x+1/2'
'z+1/2, -y, -x+1/2'
'-z+1/2, -y, x+1/2'
'-z+1/2, y, -x+1/2'
'-y+1/2, z, x+1/2'
'y+1/2, z, -x+1/2'
'y+1/2, -z, x+1/2'
'-x+1/2, -y+1/2, -z'
'y+1/2, -x+1/2, -z'
'x+1/2, y+1/2, -z'
'-y+1/2, x+1/2, -z'
'-x+1/2, y+1/2, z'
'-y+1/2, -x+1/2, z'
'x+1/2, -y+1/2, z'
'y+1/2, x+1/2, z'
'-z+1/2, -x+1/2, -y'
'x+1/2, -z+1/2, -y'
'z+1/2, x+1/2, -y'
'-x+1/2, z+1/2, -y'
'-z+1/2, x+1/2, y'
'-x+1/2, -z+1/2, y'
'z+1/2, -x+1/2, y'
'x+1/2, z+1/2, y'
'-y+1/2, -z+1/2, -x'
'z+1/2, y+1/2, x'
'z+1/2, -y+1/2, -x'
'-z+1/2, -y+1/2, x'
'-z+1/2, y+1/2, -x'
'-y+1/2, z+1/2, x'
'y+1/2, z+1/2, -x'
'y+1/2, -z+1/2, x'

loop_
_atom_site_label
_atom_site_type_symbol
_atom_site_fract_x
_atom_site_fract_y
_atom_site_fract_z
_atom_site_U_iso_or_equiv
_atom_site_adp_type
_atom_site_occupancy
_atom_site_symmetry_multiplicity
_atom_site_calc_flag
_atom_site_refinement_flags
Hf1 Hf 0.215213(4) 0.5000 0.215213(4) 0.01895(9) Uani 1 4 d S
Hf2 Hf 0.225069(3) 0.464689(4) 0.274931(3) 0.02965(9) Uani 1 2 d S
S1 S 0.08896(7) 0.41104(7) 0.18539(7) 0.172(2) Uani 1 2 d S
S2 S 0.14141(3) 0.41380(4) 0.25047(4) 0.0944(7) Uani 1 1 d .
O1 O 0.23303(8) 0.46503(14) 0.23303(8) 0.073(2) Uani 1 2 d S
O2 O 0.18025(5) 0.47340(5) 0.21769(5) 0.0327(6) Uani 1 1 d .
O3 O 0.22690(10) 0.42154(9) 0.27310(10) 0.0710(18) Uani 1 2 d S
O4 O 0.24399(7) 0.45045(8) 0.31364(7) 0.0665(12) Uani 1 1 d .
O5 O 0.24245(9) 0.5000 0.29158(13) 0.0624(16) Uani 1 2 d S
O6 O 0.19434(7) 0.46658(16) 0.30566(7) 0.083(2) Uani 1 2 d S
C1 C 0.15074(12) 0.43874(12) 0.22801(13) 0.075(2) Uani 1 1 d .
C2 C 0.13430(14) 0.44060(13) 0.20691(14) 0.099(3) Uani 1 1 d .
H2A H 0.1359 0.4535 0.1935 0.119 Uiso 1 1 calc R
C3 C 0.11419(16) 0.42050(15) 0.20759(15) 0.108(3) Uani 1 1 d .
C4 C 0.17426(9) 0.45565(9) 0.23446(10) 0.0490(12) Uani 1 1 d .
C5 C 0.11570(13) 0.40462(13) 0.22956(14) 0.090(3) Uani 1 1 d .

loop_
_atom_site_aniso_label
_atom_site_aniso_U_11
_atom_site_aniso_U_22
_atom_site_aniso_U_33
_atom_site_aniso_U_23
_atom_site_aniso_U_13
_atom_site_aniso_U_12
Hf1 0.02245(10) 0.01196(12) 0.02245(10) 0.000 -0.00273(9) 0.000
Hf2 0.03060(10) 0.02777(12) 0.03060(10) 0.01189(6) -0.00599(8) -0.01189(6)
S1 0.177(3) 0.177(3) 0.162(3) 0.138(3) -0.138(3) -0.159(3)
S2 0.0900(11) 0.0969(11) 0.0964(11) 0.0648(10) -0.0635(9) -0.0781(10)
O1 0.0466(17) 0.126(5) 0.0466(17) 0.054(2) 0.013(2) 0.054(2)
O2 0.0312(13) 0.0259(12) 0.0411(14) 0.0091(11) -0.0099(11) -0.0160(10)
O3 0.096(3) 0.021(2) 0.096(3) 0.0202(18) -0.028(3) -0.0202(18)
O4 0.062(2) 0.075(2) 0.062(2) 0.0529(19) -0.0301(17) -0.0411(19)
O5 0.040(2) 0.0213(18) 0.126(5) 0.000 -0.050(3) 0.000
O6 0.0449(17) 0.160(6) 0.0449(17) 0.035(2) 0.009(2) -0.035(2)
C1 0.068(3) 0.066(3) 0.090(4) 0.047(3) -0.042(3) -0.053(3)
C2 0.097(5) 0.092(5) 0.109(5) 0.069(4) -0.066(4) -0.077(4)
C3 0.112(5) 0.100(5) 0.111(5) 0.070(4) -0.079(5) -0.085(5)
C4 0.045(2) 0.039(2) 0.063(3) 0.017(2) -0.021(2) -0.0263(19)
C5 0.087(4) 0.083(4) 0.100(5) 0.060(4) -0.060(4) -0.071(4)

loop_
_atom_type_symbol
_atom_type_description
_atom_type_scat_dispersion_real
_atom_type_scat_dispersion_imag
_atom_type_scat_source
C C 0.0060 0.0030 'International Tables Vol C Tables 4.2.6.8 and 6.1.1.4'
H H 0.0000 0.0000 'International Tables Vol C Tables 4.2.6.8 and 6.1.1.4'
Hf Hf -1.6680 8.8820 'International Tables Vol C Tables 4.2.6.8 and 6.1.1.4'
O O 0.0180 0.0100 'International Tables Vol C Tables 4.2.6.8 and 6.1.1.4'
S S 0.1740 0.1930 'International Tables Vol C Tables 4.2.6.8 and 6.1.1.4'

loop_
_geom_angle_atom_site_label_1
_geom_angle_atom_site_label_2
_geom_angle_atom_site_label_3
_geom_angle
_geom_angle_site_symmetry_1
_geom_angle_site_symmetry_3
O5 Hf1 O5 108.2(3) 66_565 145_565
O5 Hf1 O1 69.96(13) 66_565 103_565
O5 Hf1 O1 69.96(13) 145_565 103_565
O5 Hf1 O1 69.96(13) 66_565 .
O5 Hf1 O1 69.96(13) 145_565 .
O1 Hf1 O1 108.5(4) 103_565 .
O5 Hf1 O2 79.55(15) 66_565 .
O5 Hf1 O2 142.52(8) 145_565 .
O1 Hf1 O2 142.71(8) 103_565 .
O1 Hf1 O2 79.32(17) . .
O5 Hf1 O2 142.52(8) 66_565 114
O5 Hf1 O2 79.55(15) 145_565 114
O1 Hf1 O2 142.71(8) 103_565 114
O1 Hf1 O2 79.32(17) . 114
O2 Hf1 O2 73.99(15) . 114
O5 Hf1 O2 79.55(15) 66_565 103_565
O5 Hf1 O2 142.52(8) 145_565 103_565
O1 Hf1 O2 79.32(17) 103_565 103_565
O1 Hf1 O2 142.71(8) . 103_565
O2 Hf1 O2 74.38(15) . 103_565
O2 Hf1 O2 117.06(13) 114 103_565
O5 Hf1 O2 142.52(8) 66_565 21_565
O5 Hf1 O2 79.55(15) 145_565 21_565
O1 Hf1 O2 79.32(17) 103_565 21_565
O1 Hf1 O2 142.71(8) . 21_565
O2 Hf1 O2 117.06(13) . 21_565
O2 Hf1 O2 74.38(15) 114 21_565
O2 Hf1 O2 73.99(15) 103_565 21_565
O1 Hf2 O1 68.5(2) . 55
O1 Hf2 O5 107.5(3) . .
O1 Hf2 O5 70.5(2) 55 .
O1 Hf2 O5 70.5(2) . 66_565
O1 Hf2 O5 107.5(3) 55 66_565
O5 Hf2 O5 68.5(2) . 66_565
O1 Hf2 O3 87.6(2) . .
O1 Hf2 O3 87.6(2) 55 .
O5 Hf2 O3 145.50(9) . .
O5 Hf2 O3 145.50(9) 66_565 .
O1 Hf2 O6 145.64(11) . .
O1 Hf2 O6 145.64(11) 55 .
O5 Hf2 O6 88.6(2) . .
O5 Hf2 O6 88.6(2) 66_565 .
O3 Hf2 O6 95.9(3) . .
O1 Hf2 O4 139.71(15) . .
O1 Hf2 O4 75.65(19) 55 .
O5 Hf2 O4 75.97(16) . .
O5 Hf2 O4 140.24(15) 66_565 .
O3 Hf2 O4 72.86(12) . .
O6 Hf2 O4 72.87(13) . .
O1 Hf2 O4 75.65(19) . 165
O1 Hf2 O4 139.71(15) 55 165
O5 Hf2 O4 140.23(15) . 165
O5 Hf2 O4 75.96(16) 66_565 165
O3 Hf2 O4 72.86(12) . 165
O6 Hf2 O4 72.87(13) . 165
O4 Hf2 O4 127.79(15) . 165
C3 S1 C3 89.3(4) . 174
C5 S2 C1 90.0(2) . .
Hf2 O1 Hf2 111.5(2) . 55
Hf2 O1 Hf1 109.6(2) . .
Hf2 O1 Hf1 109.6(2) 55 .
C4 O2 Hf1 130.8(3) . .
C4 O4 Hf2 134.4(3) 165 .
Hf2 O5 Hf2 111.45(19) 103_565 .
Hf2 O5 Hf1 109.9(2) 103_565 145_565
Hf2 O5 Hf1 109.9(2) . 145_565
C2 C1 C4 128.1(4) . .
C2 C1 S2 113.1(3) . .
C4 C1 S2 118.7(4) . .
C1 C2 C3 111.4(5) . .
C1 C2 H2A 124.3 . .
C3 C2 H2A 124.3 . .
C5 C3 C2 113.2(5) . .
C5 C3 S1 113.3(4) . .
C2 C3 S1 133.4(5) . .
O2 C4 O4 126.9(4) . 165
O2 C4 C1 116.5(4) . .
O4 C4 C1 116.6(4) 165 .
C3 C5 C5 112.0(3) . 174
C3 C5 S2 112.2(3) . .
C5 C5 S2 135.85(16) 174 .

loop_
_geom_bond_atom_site_label_1
_geom_bond_atom_site_label_2
_geom_bond_distance
_geom_bond_site_symmetry_2
Hf1 O5 2.137(5) 66_565
Hf1 O5 2.137(5) 145_565
Hf1 O1 2.148(5) 103_565
Hf1 O1 2.148(4) .
Hf1 O2 2.193(2) .
Hf1 O2 2.193(2) 114
Hf1 O2 2.193(2) 103_565
Hf1 O2 2.193(2) 21_565
Hf2 O1 2.126(3) .
Hf2 O1 2.126(3) 55
Hf2 O5 2.130(2) .
Hf2 O5 2.130(2) 66_565
Hf2 O3 2.154(5) .
Hf2 O6 2.168(5) .
Hf2 O4 2.262(3) .
Hf2 O4 2.262(3) 165
S1 C3 1.740(6) .
S1 C3 1.740(5) 174
S2 C5 1.714(5) .
S2 C1 1.736(5) .
O1 Hf2 2.126(3) 55
O2 C4 1.253(5) .
O4 C4 1.259(5) 165
O5 Hf2 2.130(2) 103_565
O5 Hf1 2.137(5) 145_565
C1 C2 1.336(7) .
C1 C4 1.479(6) .
C2 C3 1.418(6) .
C2 H2A 0.9300 .
C3 C5 1.353(7) .
C4 O4 1.259(5) 165
C5 C5 1.432(8) 174

loop_
_geom_torsion_atom_site_label_1
_geom_torsion_atom_site_label_2
_geom_torsion_atom_site_label_3
_geom_torsion_atom_site_label_4
_geom_torsion
_geom_torsion_site_symmetry_1
_geom_torsion_site_symmetry_4
O1 Hf2 O1 Hf2 1.0(4) 55 55
O5 Hf2 O1 Hf2 61.0(3) . 55
O5 Hf2 O1 Hf2 119.8(4) 66_565 55
O3 Hf2 O1 Hf2 -87.4(3) . 55
O6 Hf2 O1 Hf2 175.6(4) . 55
O4 Hf2 O1 Hf2 -27.8(5) . 55
O4 Hf2 O1 Hf2 -160.3(3) 165 55
O1 Hf2 O1 Hf1 -120.55(15) 55 .
O5 Hf2 O1 Hf1 -60.5(3) . .
O5 Hf2 O1 Hf1 -1.8(2) 66_565 .
O3 Hf2 O1 Hf1 151.1(3) . .
O6 Hf2 O1 Hf1 54.1(6) . .
O4 Hf2 O1 Hf1 -149.28(15) . .
O4 Hf2 O1 Hf1 78.2(2) 165 .
O5 Hf1 O1 Hf2 1.8(2) 66_565 .
O5 Hf1 O1 Hf2 120.9(4) 145_565 .
O1 Hf1 O1 Hf2 61.3(3) 103_565 .
O2 Hf1 O1 Hf2 -80.9(2) . .
O2 Hf1 O1 Hf2 -156.4(3) 114 .
O2 Hf1 O1 Hf2 -35.3(5) 103_565 .
O2 Hf1 O1 Hf2 158.00(11) 21_565 .
O5 Hf1 O1 Hf2 -120.9(4) 66_565 55
O5 Hf1 O1 Hf2 -1.8(2) 145_565 55
O1 Hf1 O1 Hf2 -61.3(3) 103_565 55
O2 Hf1 O1 Hf2 156.4(3) . 55
O2 Hf1 O1 Hf2 80.9(2) 114 55
O2 Hf1 O1 Hf2 -158.00(11) 103_565 55
O2 Hf1 O1 Hf2 35.3(5) 21_565 55
O5 Hf1 O2 C4 -39.1(4) 66_565 .
O5 Hf1 O2 C4 67.3(5) 145_565 .
O1 Hf1 O2 C4 -74.3(6) 103_565 .
O1 Hf1 O2 C4 32.2(4) . .
O2 Hf1 O2 C4 114.1(4) 114 .
O2 Hf1 O2 C4 -121.1(4) 103_565 .
O2 Hf1 O2 C4 176.6(5) 21_565 .
O1 Hf2 O4 C4 61.0(7) . 165
O1 Hf2 O4 C4 33.5(6) 55 165
O5 Hf2 O4 C4 -39.6(6) . 165
O5 Hf2 O4 C4 -66.7(7) 66_565 165
O3 Hf2 O4 C4 125.4(6) . 165
O6 Hf2 O4 C4 -132.5(6) . 165
O4 Hf2 O4 C4 176.4(4) 165 165
O1 Hf2 O5 Hf2 61.5(3) . 103_565
O1 Hf2 O5 Hf2 120.3(4) 55 103_565
O5 Hf2 O5 Hf2 1.5(4) 66_565 103_565
O3 Hf2 O5 Hf2 173.9(3) . 103_565
O6 Hf2 O5 Hf2 -87.6(3) . 103_565
O4 Hf2 O5 Hf2 -160.2(3) . 103_565
O4 Hf2 O5 Hf2 -26.9(5) 165 103_565
O1 Hf2 O5 Hf1 -60.5(2) . 145_565
O1 Hf2 O5 Hf1 -1.8(2) 55 145_565
O5 Hf2 O5 Hf1 -120.53(12) 66_565 145_565
O3 Hf2 O5 Hf1 51.9(6) . 145_565
O6 Hf2 O5 Hf1 150.4(2) . 145_565
O4 Hf2 O5 Hf1 77.7(2) . 145_565
O4 Hf2 O5 Hf1 -148.89(16) 165 145_565
C5 S2 C1 C2 3.2(8) . .
C5 S2 C1 C4 -179.1(6) . .
C4 C1 C2 C3 179.3(8) . .
S2 C1 C2 C3 -3.4(11) . .
C1 C2 C3 C5 1.7(13) . .
C1 C2 C3 S1 -174.8(9) . .
C3 S1 C3 C5 2.6(11) 174 .
C3 S1 C3 C2 179.1(8) 174 .
Hf1 O2 C4 O4 7.2(9) . 165
Hf1 O2 C4 C1 -171.8(4) . .
C2 C1 C4 O2 -2.7(12) . .
S2 C1 C4 O2 -179.9(5) . .
C2 C1 C4 O4 178.2(8) . 165
S2 C1 C4 O4 1.0(9) . 165
C2 C3 C5 C5 -179.3(7) . 174
S1 C3 C5 C5 -2.0(9) . 174
C2 C3 C5 S2 0.8(12) . .
S1 C3 C5 S2 178.0(6) . .
C1 S2 C5 C3 -2.2(8) . .
C1 S2 C5 C5 177.8(4) . 174

loop_
_platon_squeeze_void_nr
_platon_squeeze_void_average_x
_platon_squeeze_void_average_y
_platon_squeeze_void_average_z
_platon_squeeze_void_volume
_platon_squeeze_void_count_electrons
_platon_squeeze_void_content
1 -0.003 -0.014 -0.004 96985 14164 ' '
